data_4020057
loop_
_publ_author_name
'Tung Siu'
'Christine J. Picard'
'Andrei K. Yudin'

_journal_name_full 'Journal of Organic Chemistry'
_journal_page_first 932
_journal_page_last 937
_journal_paper_doi 10.1021/jo048591p
_journal_volume 70
_journal_year 2005
_chemical_formula_moiety 'C26 H23 N3 O6 S'
_chemical_formula_sum 'C26 H23 N3 O6 S'
_chemical_formula_weight 505.53
_space_group_IT_number 2
_space_group_name_Hall '-P 1'
_space_group_name_H-M_alt 'P -1'
_symmetry_cell_setting triclinic
_symmetry_space_group_name_Hall '-P 1'
_symmetry_space_group_name_H-M 'P -1'
_atom_sites_solution_hydrogens geom
_atom_sites_solution_primary direct
_atom_sites_solution_secondary difmap
_cell_angle_alpha 87.621(1)
_cell_angle_beta 79.699(1)
_cell_angle_gamma 73.659(1)
_cell_formula_units_Z 2
_cell_length_a 7.9575(1)
_cell_length_b 8.8478(1)
_cell_length_c 17.3936(3)
_cell_measurement_reflns_used 4628
_cell_measurement_temperature 150(1)
_cell_measurement_theta_max 27.5
_cell_measurement_theta_min 2.6
_cell_volume 1156.16(3)
_diffrn_ambient_temperature 150(1)
_diffrn_detector_area_resol_mean 9
_diffrn_measurement_device_type 'Nonius KappaCCD'
_diffrn_measurement_method '\f scans and \w scans with \k offsts'
_diffrn_radiation_monochromator graphite
_diffrn_radiation_source 'fine-focus sealed tube'
_diffrn_radiation_type MoK\a
_diffrn_radiation_wavelength 0.71073
_diffrn_reflns_av_R_equivalents 0.023
_diffrn_reflns_av_sigmaI/netI 0.040
_diffrn_reflns_limit_h_max -10
_diffrn_reflns_limit_h_min 0
_diffrn_reflns_limit_k_max 11
_diffrn_reflns_limit_k_min -10
_diffrn_reflns_limit_l_max -22
_diffrn_reflns_limit_l_min -22
_diffrn_reflns_number 13257
_diffrn_reflns_theta_max 27.51
_diffrn_reflns_theta_min 2.67
_diffrn_standards_decay_% 0
_diffrn_standards_interval_count ?
_diffrn_standards_interval_time ?
_diffrn_standards_number 0
_exptl_absorpt_coefficient_mu 0.190
_exptl_absorpt_correction_T_max 0.9487
_exptl_absorpt_correction_T_min 0.9469
_exptl_absorpt_correction_type multi-scan
_exptl_absorpt_process_details 'Denzo-SMN (Otwinowski & Minor, 1997)'
_exptl_crystal_colour ?
_exptl_crystal_density_diffrn 1.452
_exptl_crystal_density_meas ?
_exptl_crystal_density_method 'not measured'
_exptl_crystal_description needle
_exptl_crystal_F_000 528
_exptl_crystal_size_max 0.29
_exptl_crystal_size_mid 0.28
_exptl_crystal_size_min 0.28
_refine_ls_extinction_coef 0.019(3)
_refine_ls_extinction_expression Fc^*^=kFc[1+0.001xFc^2^\l^3^/sin(2\q)]^-1/4^
_refine_ls_extinction_method SHELXL
_refine_ls_goodness_of_fit_ref 1.045
_refine_ls_hydrogen_treatment constr
_refine_ls_matrix_type full
_refine_ls_number_parameters 332
_refine_ls_number_reflns 5282
_refine_ls_number_restraints 0
_refine_ls_restrained_S_all 1.045
_refine_ls_R_factor_all 0.0448
_refine_ls_R_factor_gt 0.0364
_refine_ls_shift/su_max 0.001
_refine_ls_shift/su_mean 0.000
_refine_ls_structure_factor_coef Fsqd
_refine_ls_weighting_details 'calc w=1/[\s^2^(Fo^2^)+(0.0347P)^2^+0.5172P] where P=(Fo^2^+2Fc^2^)/3'
_refine_ls_weighting_scheme calc
_refine_ls_wR_factor_gt 0.0897
_refine_ls_wR_factor_ref 0.0949
_reflns_number_gt 4518
_reflns_number_total 5282
_reflns_threshold_expression I>2\s(I)
_cod_depositor_comments
;
The following automatic conversions were performed:
'_symmetry_cell_setting' value 'Triclinic' changed to 'triclinic'
according to '/home/saulius/struct/CIF-dictionaries/cif_core.dic'
dictionary named 'cif_core.dic' version 2.4.1 from 2010-06-29.

Automatic conversion script
Id: cif_fix_enum 1527 2010-12-29 10:47:43Z saulius 
;
_cod_database_code 4020057

loop_
_symmetry_equiv_pos_as_xyz
'x, y, z'
'-x, -y, -z'

loop_
_atom_site_label
_atom_site_type_symbol
_atom_site_fract_x
_atom_site_fract_y
_atom_site_fract_z
_atom_site_U_iso_or_equiv
_atom_site_adp_type
_atom_site_occupancy
_atom_site_symmetry_multiplicity
_atom_site_calc_flag
_atom_site_refinement_flags
_atom_site_disorder_assembly
_atom_site_disorder_group
S1 S 0.19610(4) 0.18373(4) 0.374360(19) 0.01998(11) Uani 1 1 d . . .
O1 O 0.41202(13) 0.00163(12) 0.15400(6) 0.0264(2) Uani 1 1 d . . .
O2 O 0.05131(14) -0.17855(14) 0.02369(6) 0.0332(3) Uani 1 1 d . . .
O3 O 0.14726(15) -0.27490(12) 0.21713(6) 0.0302(3) Uani 1 1 d . . .
O4 O 0.06025(14) -0.16041(11) 0.33625(6) 0.0254(2) Uani 1 1 d . . .
O5 O 0.30076(14) 0.29283(12) 0.35735(7) 0.0293(2) Uani 1 1 d . . .
O6 O 0.03641(13) 0.22363(12) 0.43143(6) 0.0262(2) Uani 1 1 d . . .
N1 N 0.05426(15) 0.04489(13) 0.14687(6) 0.0200(2) Uani 1 1 d . . .
N2 N 0.19572(15) -0.06556(13) 0.10096(7) 0.0203(2) Uani 1 1 d . . .
N3 N 0.14240(15) 0.14755(14) 0.29345(7) 0.0216(3) Uani 1 1 d . . .
H1N H 0.225(2) 0.131(2) 0.2522(11) 0.031(5) Uiso 1 1 d . . .
C1 C -0.03410(17) 0.13895(15) 0.28566(8) 0.0183(3) Uani 1 1 d . . .
H1A H -0.0948 0.1130 0.3379 0.022 Uiso 1 1 calc R . .
C2 C -0.00581(17) 0.00195(15) 0.23005(8) 0.0188(3) Uani 1 1 d . . .
C3 C -0.11478(18) 0.00427(17) 0.16834(8) 0.0228(3) Uani 1 1 d . . .
H3A H -0.1201 -0.0982 0.1497 0.027 Uiso 1 1 calc R . .
H3B H -0.2261 0.0906 0.1704 0.027 Uiso 1 1 calc R . .
C4 C 0.36991(18) -0.06944(16) 0.10560(8) 0.0207(3) Uani 1 1 d . . .
C5 C 0.48334(18) -0.17790(16) 0.04220(8) 0.0211(3) Uani 1 1 d . . .
C6 C 0.66632(19) -0.22597(18) 0.02076(8) 0.0265(3) Uani 1 1 d . . .
H6A H 0.7411 -0.1887 0.0476 0.032 Uiso 1 1 calc R . .
C7 C 0.7367(2) -0.33181(19) -0.04201(9) 0.0309(3) Uani 1 1 d . . .
H7A H 0.8620 -0.3678 -0.0581 0.037 Uiso 1 1 calc R . .
C8 C 0.6269(2) -0.38544(18) -0.08135(9) 0.0304(3) Uani 1 1 d . . .
H8A H 0.6784 -0.4570 -0.1239 0.037 Uiso 1 1 calc R . .
C9 C 0.4420(2) -0.33586(17) -0.05934(9) 0.0271(3) Uani 1 1 d . . .
H9A H 0.3664 -0.3721 -0.0861 0.033 Uiso 1 1 calc R . .
C10 C 0.37394(18) -0.23214(16) 0.00291(8) 0.0217(3) Uani 1 1 d . . .
C11 C 0.18541(19) -0.16090(16) 0.04015(8) 0.0224(3) Uani 1 1 d . . .
C12 C 0.07807(18) -0.16083(16) 0.25889(8) 0.0206(3) Uani 1 1 d . . .
C13 C 0.1341(2) -0.31093(17) 0.37194(9) 0.0311(3) Uani 1 1 d . . .
H13A H 0.0902 -0.3041 0.4284 0.047 Uiso 1 1 calc R . .
H13B H 0.2642 -0.3362 0.3621 0.047 Uiso 1 1 calc R . .
H13C H 0.0975 -0.3936 0.3493 0.047 Uiso 1 1 calc R . .
C14 C -0.14824(18) 0.29446(15) 0.25911(8) 0.0196(3) Uani 1 1 d . . .
C15 C -0.0741(2) 0.40660(17) 0.21996(9) 0.0263(3) Uani 1 1 d . . .
H15A H 0.0513 0.3889 0.2103 0.032 Uiso 1 1 calc R . .
C16 C -0.1831(2) 0.54507(18) 0.19475(9) 0.0331(4) Uani 1 1 d . . .
H16A H -0.1316 0.6205 0.1670 0.040 Uiso 1 1 calc R . .
C17 C -0.3661(2) 0.57334(17) 0.20999(9) 0.0328(4) Uani 1 1 d . . .
H17A H -0.4401 0.6685 0.1932 0.039 Uiso 1 1 calc R . .
C18 C -0.4410(2) 0.46279(18) 0.24968(9) 0.0287(3) Uani 1 1 d . . .
H18A H -0.5666 0.4817 0.2601 0.034 Uiso 1 1 calc R . .
C19 C -0.33229(18) 0.32408(17) 0.27431(8) 0.0235(3) Uani 1 1 d . . .
H19A H -0.3842 0.2487 0.3018 0.028 Uiso 1 1 calc R . .
C20 C 0.33928(18) 0.00649(16) 0.40192(8) 0.0205(3) Uani 1 1 d . . .
C21 C 0.49549(19) -0.06386(18) 0.35037(9) 0.0266(3) Uani 1 1 d . . .
H21A H 0.5226 -0.0181 0.3010 0.032 Uiso 1 1 calc R . .
C22 C 0.6103(2) -0.20114(18) 0.37219(9) 0.0288(3) Uani 1 1 d . . .
H22A H 0.7163 -0.2497 0.3371 0.035 Uiso 1 1 calc R . .
C23 C 0.5737(2) -0.26963(17) 0.44457(9) 0.0269(3) Uani 1 1 d . . .
C24 C 0.4179(2) -0.19612(18) 0.49497(9) 0.0288(3) Uani 1 1 d . . .
H24A H 0.3915 -0.2408 0.5447 0.035 Uiso 1 1 calc R . .
C25 C 0.2999(2) -0.05841(17) 0.47418(9) 0.0259(3) Uani 1 1 d . . .
H25A H 0.1938 -0.0098 0.5092 0.031 Uiso 1 1 calc R . .
C26 C 0.7002(2) -0.42070(19) 0.46617(11) 0.0370(4) Uani 1 1 d . . .
H26A H 0.7336 -0.4956 0.4224 0.055 Uiso 1 1 calc R . .
H26B H 0.6420 -0.4659 0.5122 0.055 Uiso 1 1 calc R . .
H26C H 0.8070 -0.3987 0.4779 0.055 Uiso 1 1 calc R . .

loop_
_atom_site_aniso_label
_atom_site_aniso_U_11
_atom_site_aniso_U_22
_atom_site_aniso_U_33
_atom_site_aniso_U_23
_atom_site_aniso_U_13
_atom_site_aniso_U_12
S1 0.01886(17) 0.01960(17) 0.02064(18) -0.00280(13) -0.00387(13) -0.00332(12)
O1 0.0246(5) 0.0340(6) 0.0218(5) -0.0050(4) -0.0045(4) -0.0092(4)
O2 0.0247(5) 0.0437(6) 0.0331(6) -0.0133(5) -0.0056(5) -0.0106(5)
O3 0.0396(6) 0.0198(5) 0.0259(5) -0.0022(4) -0.0033(5) -0.0008(4)
O4 0.0308(5) 0.0199(5) 0.0208(5) 0.0023(4) -0.0036(4) -0.0003(4)
O5 0.0294(5) 0.0236(5) 0.0378(6) -0.0005(4) -0.0087(5) -0.0102(4)
O6 0.0224(5) 0.0305(5) 0.0215(5) -0.0070(4) -0.0011(4) -0.0013(4)
N1 0.0186(5) 0.0220(6) 0.0172(5) -0.0016(4) -0.0027(4) -0.0020(4)
N2 0.0190(5) 0.0222(6) 0.0182(5) -0.0034(4) -0.0022(4) -0.0036(4)
N3 0.0157(5) 0.0302(6) 0.0173(6) -0.0027(5) -0.0009(5) -0.0048(5)
C1 0.0154(6) 0.0197(6) 0.0183(6) -0.0001(5) -0.0023(5) -0.0028(5)
C2 0.0166(6) 0.0196(6) 0.0187(6) 0.0004(5) -0.0027(5) -0.0027(5)
C3 0.0181(6) 0.0256(7) 0.0237(7) -0.0032(6) -0.0058(5) -0.0028(5)
C4 0.0208(6) 0.0234(6) 0.0178(6) 0.0026(5) -0.0042(5) -0.0059(5)
C5 0.0222(7) 0.0221(6) 0.0174(6) 0.0015(5) -0.0016(5) -0.0048(5)
C6 0.0225(7) 0.0345(8) 0.0219(7) 0.0025(6) -0.0034(6) -0.0074(6)
C7 0.0246(7) 0.0346(8) 0.0266(7) 0.0007(6) 0.0032(6) -0.0019(6)
C8 0.0338(8) 0.0272(7) 0.0243(7) -0.0045(6) 0.0043(6) -0.0040(6)
C9 0.0304(8) 0.0262(7) 0.0237(7) -0.0046(6) -0.0009(6) -0.0081(6)
C10 0.0234(7) 0.0207(6) 0.0198(6) 0.0012(5) -0.0021(5) -0.0053(5)
C11 0.0238(7) 0.0227(6) 0.0206(6) -0.0020(5) -0.0041(5) -0.0059(5)
C12 0.0186(6) 0.0197(6) 0.0225(7) 0.0000(5) -0.0031(5) -0.0041(5)
C13 0.0397(9) 0.0218(7) 0.0253(7) 0.0066(6) -0.0049(6) 0.0008(6)
C14 0.0215(6) 0.0184(6) 0.0167(6) -0.0023(5) -0.0032(5) -0.0018(5)
C15 0.0273(7) 0.0237(7) 0.0267(7) 0.0006(6) -0.0024(6) -0.0066(6)
C16 0.0455(9) 0.0220(7) 0.0314(8) 0.0044(6) -0.0075(7) -0.0088(7)
C17 0.0432(9) 0.0209(7) 0.0278(8) -0.0013(6) -0.0123(7) 0.0056(6)
C18 0.0249(7) 0.0284(7) 0.0264(7) -0.0055(6) -0.0065(6) 0.0050(6)
C19 0.0209(7) 0.0243(7) 0.0222(7) -0.0018(5) -0.0026(5) -0.0018(5)
C20 0.0199(6) 0.0205(6) 0.0218(7) -0.0025(5) -0.0063(5) -0.0043(5)
C21 0.0250(7) 0.0296(7) 0.0221(7) -0.0010(6) -0.0024(6) -0.0035(6)
C22 0.0235(7) 0.0296(8) 0.0301(8) -0.0070(6) -0.0058(6) -0.0007(6)
C23 0.0296(7) 0.0223(7) 0.0312(8) -0.0031(6) -0.0148(6) -0.0048(6)
C24 0.0355(8) 0.0281(7) 0.0243(7) 0.0035(6) -0.0098(6) -0.0087(6)
C25 0.0262(7) 0.0278(7) 0.0229(7) -0.0016(6) -0.0040(6) -0.0062(6)
C26 0.0397(9) 0.0258(8) 0.0453(10) -0.0013(7) -0.0202(8) -0.0007(7)
